data_9000029
loop_
_publ_author_name
'Ramsdell, L. S.'

_publ_section_title
;
 The crystal structure of alpha-SiC, type VI
;
_journal_name_full 'American Mineralogist'
_journal_page_first 519
_journal_page_last 525
_journal_volume 29
_journal_year 1944
_chemical_formula_sum 'C11 Si11'
_chemical_name_common SiC-VI
_space_group_IT_number 160
_symmetry_space_group_name_Hall 'R 3 -2"'
_symmetry_space_group_name_H-M 'R 3 m :H'
_cell_angle_alpha 90
_cell_angle_beta 90
_cell_angle_gamma 120
_cell_formula_units_Z 3
_cell_length_a 3.073
_cell_length_b 3.073
_cell_length_c 82.94
_cell_volume 678.297
_database_code_amcsd 0000032
_exptl_crystal_density_diffrn 3.239
_cod_original_sg_symbol_H-M 'R 3 m'
_cod_original_formula_sum 'Si11 C11'
_cod_database_code 9000029
_amcsd_formula_title SiC-VI

loop_
_space_group_symop_operation_xyz
x,y,z
2/3+x,1/3+y,1/3+z
1/3+x,2/3+y,2/3+z
x,x-y,z
2/3+x,1/3+x-y,1/3+z
1/3+x,2/3+x-y,2/3+z
-y,-x,z
2/3-y,1/3-x,1/3+z
1/3-y,2/3-x,2/3+z
-x+y,y,z
2/3-x+y,1/3+y,1/3+z
1/3-x+y,2/3+y,2/3+z
-y,x-y,z
2/3-y,1/3+x-y,1/3+z
1/3-y,2/3+x-y,2/3+z
-x+y,-x,z
2/3-x+y,1/3-x,1/3+z
1/3-x+y,2/3-x,2/3+z

loop_
_atom_site_label
_atom_site_fract_x
_atom_site_fract_y
_atom_site_fract_z
Si1 0.00000 0.00000 0.00000
Si2 0.00000 0.00000 0.06100
Si3 0.00000 0.00000 0.18200
Si4 0.00000 0.00000 0.24200
Si5 0.00000 0.00000 0.36400
Si6 0.00000 0.00000 0.45500
Si7 0.00000 0.00000 0.54600
Si8 0.00000 0.00000 0.63600
Si9 0.00000 0.00000 0.75800
Si10 0.00000 0.00000 0.81800
Si11 0.00000 0.00000 0.93900
C1 0.00000 0.00000 0.02300
C2 0.00000 0.00000 0.08300
C3 0.00000 0.00000 0.20500
C4 0.00000 0.00000 0.26500
C5 0.00000 0.00000 0.38600
C6 0.00000 0.00000 0.47700
C7 0.00000 0.00000 0.56800
C8 0.00000 0.00000 0.65900
C9 0.00000 0.00000 0.78000
C10 0.00000 0.00000 0.84100
C11 0.00000 0.00000 0.96200

loop_
_cod_changelog_entry_id
_cod_changelog_entry_author
_cod_changelog_entry_date
_cod_changelog_entry_text
1
;cod-tools version 3.10.1
Id: cif_fix_AMCSD_atom_labels 10224 2024-08-07 11:09:31Z saulius
;
2024-08-07T19:37:59+03:00
;Changed the following '_atom_site_label' values:
the first duplicated label 'Si'  converted to 'Si1'
duplicated label 'Si' at index 1 converted to 'Si2'
duplicated label 'Si' at index 2 converted to 'Si3'
duplicated label 'Si' at index 3 converted to 'Si4'
duplicated label 'Si' at index 4 converted to 'Si5'
duplicated label 'Si' at index 5 converted to 'Si6'
duplicated label 'Si' at index 6 converted to 'Si7'
duplicated label 'Si' at index 7 converted to 'Si8'
duplicated label 'Si' at index 8 converted to 'Si9'
duplicated label 'Si' at index 9 converted to 'Si10'
duplicated label 'Si' at index 10 converted to 'Si11'
the first duplicated label 'C'  converted to 'C1'
duplicated label 'C' at index 12 converted to 'C2'
duplicated label 'C' at index 13 converted to 'C3'
duplicated label 'C' at index 14 converted to 'C4'
duplicated label 'C' at index 15 converted to 'C5'
duplicated label 'C' at index 16 converted to 'C6'
duplicated label 'C' at index 17 converted to 'C7'
duplicated label 'C' at index 18 converted to 'C8'
duplicated label 'C' at index 19 converted to 'C9'
duplicated label 'C' at index 20 converted to 'C10'
duplicated label 'C' at index 21 converted to 'C11'
;

loop_
_cod_related_entry_id
_cod_related_entry_database
_cod_related_entry_code
1 AMCSD 0000032
